data_7712982
loop_
_publ_author_name
'Pushpanandan, Poornenth'
'Behera, Kanhu Charan'
'Ravikanth, Mangalampalli'

_publ_section_title
;
 Pd(II), Ni(II), and Cu(II) complexes of &#x3b1;,&#x3b1;'-ditolylmethanone
 dipyrroethene.
;
_journal_name_full 'Dalton transactions (Cambridge, England : 2003)'
_journal_paper_doi 10.1039/d3dt00476g
_journal_year 2023
_chemical_formula_moiety 'C40 H32 N2 O2 Pd'
_chemical_formula_sum 'C40 H32 N2 O2 Pd'
_chemical_formula_weight 679.07
_space_group_crystal_system triclinic
_space_group_IT_number 2
_space_group_name_Hall '-P 1'
_space_group_name_H-M_alt 'P -1'
_atom_sites_solution_hydrogens mixed
_audit_creation_date 2022-11-22
_audit_creation_method
;
Olex2 1.3-ac4
(compiled 2019.04.23 svn.r3594 for Rigaku Oxford Diffraction, GUI svn.r5739)
;
_audit_update_record
;
2022-11-22 deposited with the CCDC.	2023-04-21 downloaded from the CCDC.
;
_cell_angle_alpha 81.174(4)
_cell_angle_beta 65.549(4)
_cell_angle_gamma 88.541(3)
_cell_formula_units_Z 2
_cell_length_a 11.4482(4)
_cell_length_b 11.8734(5)
_cell_length_c 12.9557(5)
_cell_measurement_reflns_used 6253
_cell_measurement_temperature 150
_cell_measurement_theta_max 23.5860
_cell_measurement_theta_min 1.7340
_cell_volume 1582.72(12)
_computing_cell_refinement 'CrysAlisPro 1.171.41.93a (Rigaku OD, 2020)'
_computing_data_collection 'CrysAlisPro 1.171.41.93a (Rigaku OD, 2020)'
_computing_data_reduction 'CrysAlisPro 1.171.41.93a (Rigaku OD, 2020)'
_computing_molecular_graphics 'Olex2 (Dolomanov et al., 2009)'
_computing_publication_material 'Olex2 (Dolomanov et al., 2009)'
_computing_structure_refinement 'ShelXL (Sheldrick, 2015)'
_computing_structure_solution 'SHELXT 2018/2 (Sheldrick, 2018)'
_diffrn_ambient_temperature 150.0
_diffrn_measured_fraction_theta_full 1.000
_diffrn_measured_fraction_theta_max 1.000
_diffrn_measurement_details
;
List of Runs (angles in degrees, time in seconds):

  # Type    Start    End  Width  t~exp~   \w     \q     \k     \f   Frames
#--------------------------------------------------------------------------
  1  \f    -10.27 349.73   1.00   10.00  72.70 -18.16  31.50    --   360
  2  \w    -76.15   6.85   1.00   10.00    --  -18.16  89.85-137.67   83
  3  \w    -76.15   6.85   1.00   10.00    --  -18.16  89.85  69.33   83
  4  \w   -122.88  23.12   1.00   10.00    --  -18.16 -59.25-135.92  146
  5  \w    -76.15   6.85   1.00   10.00    --  -18.16  89.85 -32.67   83
  6  \w   -122.88  23.12   1.00   10.00    --  -18.16 -59.25  71.08  146
  7  \f    -71.73  10.27   1.00   10.00  31.10 -18.16 -31.50    --    82
;
_diffrn_measurement_device 'abstract diffractometer'
_diffrn_measurement_device_type 'Saxi-CrysAlisPro-abstract goniometer imported SAXI images'
_diffrn_measurement_method '\w and \f scans'
_diffrn_radiation_type MoK\a
_diffrn_radiation_wavelength 0.71073
_diffrn_reflns_av_R_equivalents 0.0701
_diffrn_reflns_av_unetI/netI 0.0946
_diffrn_reflns_Laue_measured_fraction_full 1.000
_diffrn_reflns_Laue_measured_fraction_max 1.000
_diffrn_reflns_limit_h_max 13
_diffrn_reflns_limit_h_min -13
_diffrn_reflns_limit_k_max 14
_diffrn_reflns_limit_k_min -14
_diffrn_reflns_limit_l_max 15
_diffrn_reflns_limit_l_min -15
_diffrn_reflns_number 27860
_diffrn_reflns_point_group_measured_fraction_full 1.000
_diffrn_reflns_point_group_measured_fraction_max 1.000
_diffrn_reflns_theta_full 24.998
_diffrn_reflns_theta_max 24.998
_diffrn_reflns_theta_min 1.737
_exptl_absorpt_coefficient_mu 0.625
_exptl_absorpt_correction_T_max 1.00000
_exptl_absorpt_correction_T_min 0.44561
_exptl_absorpt_correction_type multi-scan
_exptl_absorpt_process_details
;
CrysAlisPro 1.171.41.93a (Rigaku Oxford Diffraction, 2020)
Empirical absorption correction using spherical harmonics,
implemented in SCALE3 ABSPACK scaling algorithm.
;
_exptl_crystal_colour orange
_exptl_crystal_colour_primary orange
_exptl_crystal_density_diffrn 1.425
_exptl_crystal_description needle
_exptl_crystal_F_000 696
_exptl_crystal_recrystallization_method 'Re-crystallisation from solvent'
_exptl_crystal_size_max 0.05
_exptl_crystal_size_mid 0.022
_exptl_crystal_size_min 0.012
_refine_diff_density_max 0.662
_refine_diff_density_min -0.691
_refine_diff_density_rms 0.075
_refine_ls_extinction_method none
_refine_ls_goodness_of_fit_ref 1.111
_refine_ls_hydrogen_treatment mixed
_refine_ls_matrix_type full
_refine_ls_number_parameters 416
_refine_ls_number_reflns 5578
_refine_ls_number_restraints 0
_refine_ls_restrained_S_all 1.111
_refine_ls_R_factor_all 0.0553
_refine_ls_R_factor_gt 0.0438
_refine_ls_shift/su_max 0.000
_refine_ls_shift/su_mean 0.000
_refine_ls_structure_factor_coef Fsqd
_refine_ls_weighting_details 'w=1/[\s^2^(Fo^2^)+0.8791P] where P=(Fo^2^+2Fc^2^)/3'
_refine_ls_weighting_scheme calc
_refine_ls_wR_factor_gt 0.1178
_refine_ls_wR_factor_ref 0.1321
_reflns_Friedel_coverage 0.000
_reflns_number_gt 4746
_reflns_number_total 5578
_reflns_threshold_expression 'I > 2\s(I)'
_cod_data_source_file d3dt00476g2.cif
_cod_data_source_block mr_prp_pd2_autored
_cod_database_code 7712982
_shelx_shelxl_version_number 2018/3
_shelx_space_group_comment
;
The symmetry employed for this shelxl refinement is uniquely defined
by the following loop, which should always be used as a source of
symmetry information in preference to the above space-group names.
They are only intended as comments.
;
_shelx_estimated_absorpt_t_max 0.993
_shelx_estimated_absorpt_t_min 0.969
_olex2_refinement_description
;
1. Fixed Uiso
 At 1.2 times of:
  All C(H) groups
 At 1.5 times of:
  All C(H,H,H) groups
2.a Aromatic/amide H refined with riding coordinates:
 C008(H008), C00A(H00A), C00D(H00D), C00G(H00G), C00O(H00O), C00P(H00P),
 C00Q(H00Q), C00R(H00R), C00S(H00S), C00T(H00T), C00V(H00V), C00X(H00X),
 C00Y(H00Y), C010(H010), C012(H012), C013(H013), C014(H014), C015(H015)
2.b Idealised Me refined as rotating group:
 C016(H01A,H01B,H01C), C017(H01D,H01E,H01F), C018(H01G,H01H,H01I), C019(H01J,
 H01K,H01L)
;
_smtbx_masks_void_probe_radius 1.2
_smtbx_masks_void_truncation_radius 1.2
_olex2_submission_special_instructions 'No special instructions were received'
_oxdiff_exptl_absorpt_empirical_details
;
Empirical correction (ABSPACK) includes:
- Absorption correction using spherical harmonics
- Frame scaling
;

loop_
_space_group_symop_operation_xyz
'x, y, z'
'-x, -y, -z'

loop_
_atom_site_label
_atom_site_type_symbol
_atom_site_fract_x
_atom_site_fract_y
_atom_site_fract_z
_atom_site_U_iso_or_equiv
_atom_site_adp_type
_atom_site_occupancy
_atom_site_site_symmetry_order
_atom_site_calc_flag
_atom_site_refinement_flags_posn
_atom_site_refinement_flags_adp
_atom_site_refinement_flags_occupancy
_atom_site_disorder_assembly
_atom_site_disorder_group
Pd01 Pd 0.69664(3) 0.46717(2) 0.45225(2) 0.03843(13) Uani 1 1 d . . . . .
O1 O 0.7566(3) 0.4664(2) 0.2812(2) 0.0438(7) Uani 1 1 d . . . . .
O O 0.8271(3) 0.5891(2) 0.4380(2) 0.0445(7) Uani 1 1 d . . . . .
N1 N 0.6465(3) 0.4656(3) 0.6155(3) 0.0368(7) Uani 1 1 d . . . . .
N N 0.5759(3) 0.3491(3) 0.4624(3) 0.0352(7) Uani 1 1 d . . . . .
C006 C 0.4078(3) 0.2702(3) 0.8659(3) 0.0369(8) Uani 1 1 d . . . . .
C007 C 0.5582(3) 0.4132(3) 0.7177(3) 0.0351(8) Uani 1 1 d . . . . .
C008 C 0.6720(4) 0.5433(4) 0.7545(3) 0.0437(9) Uani 1 1 d . . . . .
H008 H 0.702870 0.589479 0.792366 0.052 Uiso 1 1 calc R . . . .
C009 C 0.8182(4) 0.6044(3) 0.5366(3) 0.0368(8) Uani 1 1 d . . . . .
C00A C 0.5733(4) 0.4632(4) 0.8050(3) 0.0428(9) Uani 1 1 d . . . . .
H00A H 0.522854 0.443878 0.885204 0.051 Uiso 1 1 calc R . . . .
C00B C 0.5936(4) 0.3267(4) 0.3552(3) 0.0393(9) Uani 1 1 d . . . . .
C00C C 0.4688(3) 0.3187(3) 0.7394(3) 0.0371(8) Uani 1 1 d . . . . .
C00D C 0.6526(4) 0.3349(4) 0.0988(3) 0.0470(10) Uani 1 1 d . . . . .
H00D H 0.564317 0.319910 0.148371 0.056 Uiso 1 1 calc R . . . .
C00E C 0.4363(3) 0.2641(3) 0.6679(3) 0.0359(8) Uani 1 1 d . . . . .
C00F C 0.7349(4) 0.3744(3) 0.1406(3) 0.0404(9) Uani 1 1 d . . . . .
C00G C 0.2964(4) 0.3117(4) 0.9427(3) 0.0430(9) Uani 1 1 d . . . . .
H00G H 0.254102 0.371193 0.915738 0.052 Uiso 1 1 calc R . . . .
C00H C 0.7192(4) 0.5443(4) 0.6354(3) 0.0396(9) Uani 1 1 d . . . . .
C00I C 0.3334(4) 0.1694(3) 0.7267(3) 0.0386(9) Uani 1 1 d . . . . .
C00J C 0.4825(4) 0.2770(3) 0.5441(3) 0.0392(9) Uani 1 1 d . . . . .
C00K C 0.9134(4) 0.6831(3) 0.5395(3) 0.0392(9) Uani 1 1 d . . . . .
C00L C 0.6933(4) 0.3914(4) 0.2603(3) 0.0408(9) Uani 1 1 d . . . . .
C00M C 0.8253(4) 0.3376(4) -0.0894(3) 0.0489(10) Uani 1 1 d . . . . .
C00N C 0.3045(4) 0.1803(4) 1.1013(3) 0.0466(10) Uani 1 1 d . . . . .
C00O C 0.2059(4) 0.1962(4) 0.7606(3) 0.0450(9) Uani 1 1 d . . . . .
H00O H 0.183497 0.273426 0.750665 0.054 Uiso 1 1 calc R . . . .
C00P C 0.2463(4) 0.2669(4) 1.0590(3) 0.0469(10) Uani 1 1 d . . . . .
H00P H 0.170173 0.296641 1.110268 0.056 Uiso 1 1 calc R . . . .
C00Q C 0.6971(4) 0.3169(4) -0.0141(3) 0.0508(11) Uani 1 1 d . . . . .
H00Q H 0.638627 0.289902 -0.040513 0.061 Uiso 1 1 calc R . . . .
C00R C 0.4663(4) 0.1838(4) 0.9092(3) 0.0505(11) Uani 1 1 d . . . . .
H00R H 0.542874 0.154369 0.858244 0.061 Uiso 1 1 calc R . . . .
C00S C 0.8648(4) 0.3967(4) 0.0644(4) 0.0512(11) Uani 1 1 d . . . . .
H00S H 0.923009 0.425364 0.090127 0.061 Uiso 1 1 calc R . . . .
C00T C 0.9082(4) 0.3771(4) -0.0480(4) 0.0544(12) Uani 1 1 d . . . . .
H00T H 0.996580 0.390992 -0.097760 0.065 Uiso 1 1 calc R . . . .
C00U C 0.5069(4) 0.2376(4) 0.3705(4) 0.0485(10) Uani 1 1 d . . . . .
H00U H 0.502(4) 0.201(4) 0.310(4) 0.058 Uiso 1 1 d R . . . .
C00V C 0.9510(4) 0.7848(4) 0.4629(3) 0.0469(10) Uani 1 1 d . . . . .
H00V H 0.911860 0.804886 0.411137 0.056 Uiso 1 1 calc R . . . .
C00W C 0.4377(4) 0.2066(4) 0.4866(4) 0.0490(11) Uani 1 1 d . . . . .
H00W H 0.380(4) 0.147(4) 0.521(4) 0.059 Uiso 1 1 d R . . . .
C00X C 0.1103(4) 0.1094(4) 0.8092(4) 0.0525(11) Uani 1 1 d . . . . .
H00X H 0.023097 0.128510 0.831025 0.063 Uiso 1 1 calc R . . . .
C00Y C 1.0667(4) 0.7293(4) 0.6123(4) 0.0519(11) Uani 1 1 d . . . . .
H00Y H 1.105548 0.710660 0.664506 0.062 Uiso 1 1 calc R . . . .
C00Z C 0.1391(4) -0.0031(4) 0.8265(4) 0.0524(11) Uani 1 1 d . . . . .
C010 C 0.4157(5) 0.1392(4) 1.0254(4) 0.0558(11) Uani 1 1 d . . . . .
H010 H 0.457993 0.079938 1.052776 0.067 Uiso 1 1 calc R . . . .
C011 C 1.1049(4) 0.8293(4) 0.5338(4) 0.0506(11) Uani 1 1 d . . . . .
C012 C 0.9717(4) 0.6559(4) 0.6154(4) 0.0480(10) Uani 1 1 d . . . . .
H012 H 0.946727 0.587295 0.669126 0.058 Uiso 1 1 calc R . . . .
C013 C 1.0445(4) 0.8567(4) 0.4614(4) 0.0523(11) Uani 1 1 d . . . . .
H013 H 1.067751 0.926470 0.409475 0.063 Uiso 1 1 calc R . . . .
C014 C 0.3621(4) 0.0573(4) 0.7434(4) 0.0554(11) Uani 1 1 d . . . . .
H014 H 0.449384 0.037871 0.719706 0.066 Uiso 1 1 calc R . . . .
C015 C 0.2664(5) -0.0285(4) 0.7942(4) 0.0601(12) Uani 1 1 d . . . . .
H015 H 0.288844 -0.105366 0.806876 0.072 Uiso 1 1 calc R . . . .
C016 C 0.8714(5) 0.3171(5) -0.2116(4) 0.0639(13) Uani 1 1 d . . . . .
H01A H 0.860400 0.235726 -0.212599 0.096 Uiso 1 1 calc GR . . . .
H01B H 0.962403 0.340866 -0.253711 0.096 Uiso 1 1 calc GR . . . .
H01C H 0.821331 0.361309 -0.248119 0.096 Uiso 1 1 calc GR . . . .
C017 C 0.2511(5) 0.1299(5) 1.2284(4) 0.0726(15) Uani 1 1 d . . . . .
H01D H 0.298429 0.163955 1.264853 0.109 Uiso 1 1 calc GR . . . .
H01E H 0.260719 0.047154 1.236582 0.109 Uiso 1 1 calc GR . . . .
H01F H 0.160000 0.146185 1.265527 0.109 Uiso 1 1 calc GR . . . .
C018 C 0.0337(5) -0.0969(5) 0.8769(5) 0.0787(17) Uani 1 1 d . . . . .
H01G H -0.050333 -0.062598 0.900869 0.118 Uiso 1 1 calc GR . . . .
H01H H 0.039954 -0.143715 0.943562 0.118 Uiso 1 1 calc GR . . . .
H01I H 0.043720 -0.144905 0.818871 0.118 Uiso 1 1 calc GR . . . .
C019 C 1.2113(5) 0.9072(5) 0.5289(5) 0.0735(15) Uani 1 1 d . . . . .
H01J H 1.173822 0.962644 0.581412 0.110 Uiso 1 1 calc GR . . . .
H01K H 1.256953 0.947759 0.450492 0.110 Uiso 1 1 calc GR . . . .
H01L H 1.271603 0.861462 0.551785 0.110 Uiso 1 1 calc GR . . . .

loop_
_atom_site_aniso_label
_atom_site_aniso_U_11
_atom_site_aniso_U_22
_atom_site_aniso_U_33
_atom_site_aniso_U_23
_atom_site_aniso_U_13
_atom_site_aniso_U_12
Pd01 0.0405(2) 0.0405(2) 0.02739(18) -0.00508(14) -0.00703(14) -0.00475(14)
O1 0.0484(15) 0.0448(17) 0.0310(14) -0.0058(12) -0.0090(12) -0.0070(13)
O 0.0488(16) 0.0452(17) 0.0320(15) -0.0060(12) -0.0087(12) -0.0073(13)
N1 0.0351(16) 0.0374(18) 0.0325(17) -0.0052(14) -0.0083(14) -0.0055(13)
N 0.0389(17) 0.0359(18) 0.0278(16) -0.0045(13) -0.0112(14) 0.0013(13)
C006 0.0349(19) 0.041(2) 0.0289(19) -0.0056(16) -0.0073(16) -0.0078(16)
C007 0.0368(19) 0.036(2) 0.0255(18) -0.0029(15) -0.0069(15) 0.0012(15)
C008 0.048(2) 0.046(2) 0.036(2) -0.0091(18) -0.0160(18) -0.0089(18)
C009 0.041(2) 0.033(2) 0.033(2) -0.0021(16) -0.0117(17) -0.0004(16)
C00A 0.046(2) 0.047(2) 0.031(2) -0.0089(18) -0.0105(17) -0.0023(18)
C00B 0.037(2) 0.050(2) 0.0264(19) -0.0085(17) -0.0081(16) -0.0011(17)
C00C 0.0333(19) 0.040(2) 0.0304(19) -0.0042(16) -0.0058(16) -0.0011(16)
C00D 0.043(2) 0.056(3) 0.037(2) -0.0006(19) -0.0140(18) 0.0019(19)
C00E 0.0361(19) 0.036(2) 0.0297(19) -0.0001(16) -0.0095(16) -0.0002(15)
C00F 0.045(2) 0.040(2) 0.031(2) -0.0021(17) -0.0114(17) 0.0016(17)
C00G 0.041(2) 0.046(2) 0.037(2) -0.0070(18) -0.0106(18) -0.0019(17)
C00H 0.041(2) 0.040(2) 0.033(2) -0.0047(17) -0.0116(17) -0.0035(17)
C00I 0.042(2) 0.042(2) 0.0269(18) -0.0027(16) -0.0097(16) -0.0061(17)
C00J 0.038(2) 0.043(2) 0.036(2) -0.0054(18) -0.0142(17) 0.0003(17)
C00K 0.037(2) 0.040(2) 0.034(2) -0.0115(17) -0.0063(16) -0.0021(16)
C00L 0.043(2) 0.044(2) 0.0274(19) -0.0035(17) -0.0079(17) 0.0042(18)
C00M 0.058(3) 0.054(3) 0.030(2) -0.0066(19) -0.0150(19) 0.013(2)
C00N 0.053(2) 0.047(3) 0.033(2) -0.0011(18) -0.0126(19) -0.0093(19)
C00O 0.040(2) 0.045(2) 0.043(2) -0.0017(19) -0.0130(18) -0.0024(17)
C00P 0.039(2) 0.054(3) 0.036(2) -0.0085(19) -0.0033(17) -0.0041(18)
C00Q 0.055(3) 0.065(3) 0.036(2) -0.011(2) -0.021(2) 0.004(2)
C00R 0.052(2) 0.053(3) 0.038(2) -0.013(2) -0.0086(19) 0.010(2)
C00S 0.049(2) 0.059(3) 0.038(2) -0.005(2) -0.0110(19) -0.006(2)
C00T 0.046(2) 0.062(3) 0.037(2) -0.007(2) 0.0003(19) 0.002(2)
C00U 0.049(2) 0.057(3) 0.039(2) -0.012(2) -0.015(2) -0.008(2)
C00V 0.056(2) 0.045(3) 0.033(2) -0.0027(18) -0.0134(19) -0.0103(19)
C00W 0.047(2) 0.059(3) 0.040(2) -0.009(2) -0.0147(19) -0.013(2)
C00X 0.042(2) 0.066(3) 0.042(2) 0.004(2) -0.0145(19) -0.008(2)
C00Y 0.045(2) 0.063(3) 0.050(3) -0.013(2) -0.020(2) 0.007(2)
C00Z 0.056(3) 0.054(3) 0.039(2) 0.002(2) -0.013(2) -0.021(2)
C010 0.069(3) 0.052(3) 0.040(2) 0.000(2) -0.018(2) 0.004(2)
C011 0.039(2) 0.060(3) 0.048(2) -0.017(2) -0.0100(19) -0.0062(19)
C012 0.043(2) 0.050(3) 0.046(2) -0.002(2) -0.0151(19) -0.0001(19)
C013 0.060(3) 0.050(3) 0.038(2) -0.0040(19) -0.011(2) -0.012(2)
C014 0.046(2) 0.042(3) 0.064(3) -0.008(2) -0.010(2) 0.0031(19)
C015 0.063(3) 0.040(3) 0.067(3) -0.001(2) -0.019(2) -0.005(2)
C016 0.064(3) 0.083(4) 0.042(3) -0.019(3) -0.017(2) 0.019(3)
C017 0.085(4) 0.077(4) 0.037(3) 0.000(2) -0.010(2) -0.003(3)
C018 0.074(3) 0.072(4) 0.071(4) -0.001(3) -0.013(3) -0.034(3)
C019 0.057(3) 0.081(4) 0.080(4) -0.014(3) -0.025(3) -0.015(3)

loop_
_atom_type_symbol
_atom_type_description
_atom_type_scat_dispersion_real
_atom_type_scat_dispersion_imag
_atom_type_scat_source
C C 0.0033 0.0016 'International Tables Vol C Tables 4.2.6.8 and 6.1.1.4'
H H 0.0000 0.0000 'International Tables Vol C Tables 4.2.6.8 and 6.1.1.4'
N N 0.0061 0.0033 'International Tables Vol C Tables 4.2.6.8 and 6.1.1.4'
O O 0.0106 0.0060 'International Tables Vol C Tables 4.2.6.8 and 6.1.1.4'
Pd Pd -0.9988 1.0072 'International Tables Vol C Tables 4.2.6.8 and 6.1.1.4'

loop_
_geom_angle_atom_site_label_1
_geom_angle_atom_site_label_2
_geom_angle_atom_site_label_3
_geom_angle
_geom_angle_site_symmetry_1
_geom_angle_site_symmetry_3
_geom_angle_publ_flag
O1 Pd01 O 96.49(10) . . ?
N1 Pd01 O1 177.51(11) . . ?
N1 Pd01 O 82.40(11) . . ?
N1 Pd01 N 98.77(12) . . ?
N Pd01 O1 82.29(12) . . ?
N Pd01 O 178.42(11) . . ?
C00L O1 Pd01 112.2(2) . . ?
C009 O Pd01 111.5(2) . . ?
C007 N1 Pd01 139.3(3) . . ?
C007 N1 C00H 108.7(3) . . ?
C00H N1 Pd01 111.9(2) . . ?
C00B N Pd01 112.0(3) . . ?
C00J N Pd01 138.8(3) . . ?
C00J N C00B 109.1(3) . . ?
C00G C006 C00C 122.6(4) . . ?
C00R C006 C00C 119.6(3) . . ?
C00R C006 C00G 117.7(4) . . ?
N1 C007 C00A 107.2(3) . . ?
N1 C007 C00C 128.2(3) . . ?
C00A C007 C00C 124.5(3) . . ?
C00A C008 C00H 106.7(4) . . ?
O C009 C00H 118.4(3) . . ?
O C009 C00K 117.5(3) . . ?
C00H C009 C00K 124.1(3) . . ?
C008 C00A C007 108.8(3) . . ?
N C00B C00L 116.0(3) . . ?
N C00B C00U 108.3(3) . . ?
C00U C00B C00L 135.6(4) . . ?
C007 C00C C006 110.6(3) . . ?
C00E C00C C006 116.6(3) . . ?
C00E C00C C007 132.7(3) . . ?
C00Q C00D C00F 121.0(4) . . ?
C00C C00E C00I 115.9(3) . . ?
C00C C00E C00J 133.0(4) . . ?
C00J C00E C00I 111.1(3) . . ?
C00D C00F C00L 123.1(4) . . ?
C00D C00F C00S 117.9(4) . . ?
C00S C00F C00L 119.0(4) . . ?
C006 C00G C00P 120.5(4) . . ?
N1 C00H C008 108.5(3) . . ?
N1 C00H C009 115.6(3) . . ?
C008 C00H C009 135.9(4) . . ?
C00O C00I C00E 119.0(4) . . ?
C014 C00I C00E 122.4(4) . . ?
C014 C00I C00O 118.6(4) . . ?
N C00J C00E 128.9(4) . . ?
N C00J C00W 107.4(3) . . ?
C00W C00J C00E 123.6(4) . . ?
C00V C00K C009 120.2(4) . . ?
C00V C00K C012 118.5(4) . . ?
C012 C00K C009 121.2(4) . . ?
O1 C00L C00B 117.5(3) . . ?
O1 C00L C00F 117.8(3) . . ?
C00B C00L C00F 124.6(4) . . ?
C00Q C00M C00T 117.8(4) . . ?
C00Q C00M C016 120.4(4) . . ?
C00T C00M C016 121.8(4) . . ?
C00P C00N C010 118.3(4) . . ?
C00P C00N C017 122.3(4) . . ?
C010 C00N C017 119.4(4) . . ?
C00I C00O C00X 119.8(4) . . ?
C00N C00P C00G 121.4(4) . . ?
C00D C00Q C00M 121.4(4) . . ?
C006 C00R C010 121.6(4) . . ?
C00T C00S C00F 120.4(4) . . ?
C00S C00T C00M 121.4(4) . . ?
C00W C00U C00B 107.1(4) . . ?
C013 C00V C00K 120.6(4) . . ?
C00U C00W C00J 108.1(4) . . ?
C00Z C00X C00O 121.6(4) . . ?
C011 C00Y C012 120.6(4) . . ?
C00X C00Z C015 118.0(4) . . ?
C00X C00Z C018 120.9(4) . . ?
C015 C00Z C018 121.1(5) . . ?
C00N C010 C00R 120.4(4) . . ?
C00Y C011 C019 120.2(4) . . ?
C013 C011 C00Y 118.8(4) . . ?
C013 C011 C019 121.0(5) . . ?
C00Y C012 C00K 120.1(4) . . ?
C011 C013 C00V 121.3(4) . . ?
C00I C014 C015 121.4(4) . . ?
C00Z C015 C014 120.5(5) . . ?

loop_
_geom_bond_atom_site_label_1
_geom_bond_atom_site_label_2
_geom_bond_distance
_geom_bond_site_symmetry_2
_geom_bond_publ_flag
Pd01 O1 2.032(3) . ?
Pd01 O 2.039(3) . ?
Pd01 N1 1.945(3) . ?
Pd01 N 1.946(3) . ?
O1 C00L 1.288(5) . ?
O C009 1.280(5) . ?
N1 C007 1.355(5) . ?
N1 C00H 1.387(5) . ?
N C00B 1.385(5) . ?
N C00J 1.352(5) . ?
C006 C00C 1.512(5) . ?
C006 C00G 1.388(5) . ?
C006 C00R 1.384(6) . ?
C007 C00A 1.426(5) . ?
C007 C00C 1.453(5) . ?
C008 C00A 1.365(6) . ?
C008 C00H 1.406(5) . ?
C009 C00H 1.411(5) . ?
C009 C00K 1.469(5) . ?
C00B C00L 1.414(5) . ?
C00B C00U 1.403(6) . ?
C00C C00E 1.378(5) . ?
C00D C00F 1.387(6) . ?
C00D C00Q 1.384(6) . ?
C00E C00I 1.514(5) . ?
C00E C00J 1.451(5) . ?
C00F C00L 1.467(5) . ?
C00F C00S 1.407(6) . ?
C00G C00P 1.390(6) . ?
C00I C00O 1.383(5) . ?
C00I C014 1.369(6) . ?
C00J C00W 1.429(5) . ?
C00K C00V 1.390(6) . ?
C00K C012 1.397(6) . ?
C00M C00Q 1.388(6) . ?
C00M C00T 1.390(6) . ?
C00M C016 1.505(5) . ?
C00N C00P 1.378(6) . ?
C00N C010 1.380(6) . ?
C00N C017 1.525(6) . ?
C00O C00X 1.394(6) . ?
C00R C010 1.390(6) . ?
C00S C00T 1.385(6) . ?
C00U C00W 1.373(6) . ?
C00V C013 1.379(6) . ?
C00X C00Z 1.375(7) . ?
C00Y C011 1.387(7) . ?
C00Y C012 1.394(6) . ?
C00Z C015 1.379(7) . ?
C00Z C018 1.521(6) . ?
C011 C013 1.375(6) . ?
C011 C019 1.523(6) . ?
C014 C015 1.387(6) . ?
